data_1505980
loop_
_publ_author_name
'Plante, Jeffrey P.'
'Glass, Timothy E.'

_publ_section_title
;
 Shape-selective fluorescent sensing ensemble using a tweezer-type
 metalloreceptor.
;
_journal_issue 10
_journal_name_full 'Organic letters'
_journal_page_first 2163
_journal_page_last 2166
_journal_paper_doi 10.1021/ol060641k
_journal_volume 8
_journal_year 2006
_chemical_compound_source Synthesized
_chemical_formula_sum 'C37 H42 Cl2 Cu N6 O12'
_chemical_formula_weight 897.21
_chemical_name_common BisimidazoleCupperpyridineperchlorate
_space_group_IT_number 14
_symmetry_cell_setting monoclinic
_symmetry_Int_Tables_number 14
_symmetry_space_group_name_Hall '-P 2ybc'
_symmetry_space_group_name_H-M 'P 1 21/c 1'
_atom_sites_solution_hydrogens geom
_atom_sites_solution_primary direct
_atom_sites_solution_secondary difmap
_audit_creation_method SHELXL-97
_cell_angle_alpha 90.00
_cell_angle_beta 93.378(5)
_cell_angle_gamma 90.00
_cell_formula_units_Z 4
_cell_length_a 10.840(3)
_cell_length_b 33.593(9)
_cell_length_c 10.848(3)
_cell_measurement_reflns_used 873
_cell_measurement_temperature 173(2)
_cell_measurement_theta_max 22.3
_cell_measurement_theta_min 2.2
_cell_volume 3943.4(19)
_computing_cell_refinement 'SAINT (Bruker, 1998)'
_computing_data_collection 'SMART (Bruker, 1998)'
_computing_data_reduction 'SAINT (Bruker, 1998)'
_computing_molecular_graphics 'ORTEP-III (Burnett & Johnson, 1996)'
_computing_publication_material 'CIFTAB (Sheldrick, 1997)'
_computing_structure_refinement 'SHELXL-97 (Sheldrick, 1997)'
_computing_structure_solution 'SHELXS-97 (Sheldrick, 1997)'
_diffrn_ambient_temperature 173(2)
_diffrn_measured_fraction_theta_full 0.995
_diffrn_measured_fraction_theta_max 0.995
_diffrn_measurement_device_type 'Bruker Smart CCD Area detector'
_diffrn_measurement_method 'Omega Scans'
_diffrn_radiation_monochromator graphite
_diffrn_radiation_probe x-ray
_diffrn_radiation_type MoK\a
_diffrn_radiation_wavelength 0.71073
_diffrn_reflns_av_R_equivalents 0.0936
_diffrn_reflns_av_sigmaI/netI 0.1076
_diffrn_reflns_limit_h_max 13
_diffrn_reflns_limit_h_min -13
_diffrn_reflns_limit_k_max 42
_diffrn_reflns_limit_k_min -43
_diffrn_reflns_limit_l_max 13
_diffrn_reflns_limit_l_min -13
_diffrn_reflns_number 33585
_diffrn_reflns_theta_full 27.12
_diffrn_reflns_theta_max 27.12
_diffrn_reflns_theta_min 1.88
_diffrn_source 'fine-focus sealed tube'
_diffrn_source_type 'Bruker Apex'
_diffrn_standards_decay_% 0.0
_exptl_absorpt_coefficient_mu 0.760
_exptl_absorpt_correction_T_max 0.99
_exptl_absorpt_correction_T_min 0.70
_exptl_absorpt_correction_type multi-scan
_exptl_absorpt_process_details
;
 Data were corrected for decay and absorption using the program SADABS 
 based on the method of R.H. Blessing (Acta Cryst. A51, 33-38, 1995).
;
_exptl_crystal_colour Green-Brown
_exptl_crystal_density_diffrn 1.511
_exptl_crystal_density_method 'not measured'
_exptl_crystal_description Plate
_exptl_crystal_F_000 1860
_exptl_crystal_recrystallization_method 'vapor diffusion Acetone Benzene'
_exptl_crystal_size_max 0.5
_exptl_crystal_size_mid 0.5
_exptl_crystal_size_min 0.3
_refine_diff_density_max 0.578
_refine_diff_density_min -0.651
_refine_diff_density_rms 0.088
_refine_ls_extinction_method none
_refine_ls_goodness_of_fit_ref 1.002
_refine_ls_hydrogen_treatment noref
_refine_ls_matrix_type full
_refine_ls_number_parameters 531
_refine_ls_number_reflns 8659
_refine_ls_number_restraints 0
_refine_ls_restrained_S_all 1.002
_refine_ls_R_factor_all 0.1399
_refine_ls_R_factor_gt 0.0529
_refine_ls_shift/su_max 0.001
_refine_ls_shift/su_mean 0.000
_refine_ls_structure_factor_coef Fsqd
_refine_ls_weighting_details 'calc w=1/[\s^2^(Fo^2^)+(0.0573P)^2^+4.1718P] where P=(Fo^2^+2Fc^2^)/3'
_refine_ls_weighting_scheme calc
_refine_ls_wR_factor_gt 0.1146
_refine_ls_wR_factor_ref 0.1480
_reflns_number_gt 4595
_reflns_number_total 8659
_reflns_threshold_expression >2sigma(I)
_cod_data_source_file ol060641ksi20060317_021404.cif
_cod_data_source_block bisimcupyridine
_cod_original_cell_volume 3943.7(19)
_cod_original_sg_symbol_H-M 'P 21/c'
_cod_database_code 1505980

loop_
_symmetry_equiv_pos_as_xyz
'x, y, z'
'-x, y+1/2, -z+1/2'
'-x, -y, -z'
'x, -y-1/2, z-1/2'

loop_
_atom_site_label
_atom_site_type_symbol
_atom_site_fract_x
_atom_site_fract_y
_atom_site_fract_z
_atom_site_U_iso_or_equiv
_atom_site_adp_type
_atom_site_occupancy
_atom_site_symmetry_multiplicity
_atom_site_calc_flag
_atom_site_refinement_flags
Cu1 Cu 0.49420(5) 0.143108(14) 0.67916(5) 0.02525(15) Uani 1 1 d .
N1 N 0.4863(3) 0.08683(10) 0.7253(3) 0.0227(8) Uani 1 1 d .
Cl2 Cl 0.24027(11) 0.33777(3) 0.42626(10) 0.0356(3) Uani 1 1 d .
O2 O 0.9179(5) 0.27257(14) 1.2031(4) 0.0922(16) Uani 1 1 d .
N2 N 0.3553(3) 0.14650(10) 0.5448(3) 0.0252(8) Uani 1 1 d .
C2 C 0.9775(5) 0.29927(17) 1.1576(5) 0.0511(14) Uani 1 1 d .
Cl3 Cl 0.64277(12) 0.36644(3) 0.88249(11) 0.0401(3) Uani 1 1 d .
N3 N 0.5020(3) 0.19998(9) 0.6372(3) 0.0237(8) Uani 1 1 d .
C3 C 1.0875(5) 0.28884(17) 1.0939(5) 0.0605(16) Uani 1 1 d .
H3A H 1.1000 0.2600 1.0977 0.091 Uiso 1 1 calc R
H3B H 1.1595 0.3023 1.1338 0.091 Uiso 1 1 calc R
H3C H 1.0771 0.2973 1.0075 0.091 Uiso 1 1 calc R
N4 N 0.6335(3) 0.16076(10) 0.8025(3) 0.0251(8) Uani 1 1 d .
C4 C 0.9411(5) 0.34120(17) 1.1627(6) 0.0716(19) Uani 1 1 d .
H4A H 0.8546 0.3431 1.1835 0.107 Uiso 1 1 calc R
H4B H 0.9508 0.3536 1.0821 0.107 Uiso 1 1 calc R
H4C H 0.9936 0.3550 1.2258 0.107 Uiso 1 1 calc R
O5 O 0.8422(3) -0.01105(9) 1.0213(3) 0.0407(8) Uani 1 1 d .
O6 O 0.1212(3) -0.02898(9) 0.6305(3) 0.0413(8) Uani 1 1 d .
C7 C 0.2392(4) 0.08208(12) 0.5153(4) 0.0253(9) Uani 1 1 d .
C8 C 0.5074(4) 0.05744(12) 0.6451(4) 0.0275(10) Uani 1 1 d .
H8 H 0.5274 0.0643 0.5637 0.033 Uiso 1 1 calc R
C9 C 0.7374(4) 0.10431(12) 0.9241(4) 0.0252(9) Uani 1 1 d .
N10 N 0.2788(3) 0.18098(10) 0.3846(3) 0.0278(8) Uani 1 1 d .
C11 C 0.7710(4) 0.07783(13) 0.8327(4) 0.0301(10) Uani 1 1 d .
H11 H 0.7704 0.0866 0.7494 0.036 Uiso 1 1 calc R
N12 N 0.7295(3) 0.21219(10) 0.8915(3) 0.0299(8) Uani 1 1 d .
C13 C 0.5010(4) 0.01785(12) 0.6767(4) 0.0346(11) Uani 1 1 d .
H13 H 0.5176 -0.0022 0.6183 0.042 Uiso 1 1 calc R
O14 O 0.7594(3) 0.35444(11) 0.8398(4) 0.0650(11) Uani 1 1 d .
C15 C 0.2733(4) 0.12254(12) 0.4765(4) 0.0249(9) Uani 1 1 d .
C16 C 0.6474(4) 0.20031(12) 0.8009(4) 0.0271(10) Uani 1 1 d .
C17 C 0.2379(4) 0.05036(12) 0.4343(4) 0.0322(11) Uani 1 1 d .
H17 H 0.2637 0.0542 0.3529 0.039 Uiso 1 1 calc R
C18 C 0.7135(4) 0.14690(13) 0.8956(4) 0.0265(9) Uani 1 1 d .
C19 C 0.1649(4) 0.03816(13) 0.6717(4) 0.0305(10) Uani 1 1 d .
H19 H 0.1408 0.0340 0.7535 0.037 Uiso 1 1 calc R
O20 O 0.6479(3) 0.36511(10) 1.0158(3) 0.0427(8) Uani 1 1 d .
C21 C 0.5793(4) 0.22356(12) 0.7057(4) 0.0274(10) Uani 1 1 d .
O22 O 0.3225(3) 0.33001(10) 0.3304(3) 0.0527(10) Uani 1 1 d .
C23 C 0.4330(4) 0.21373(12) 0.5404(4) 0.0257(9) Uani 1 1 d .
C24 C 0.4569(4) 0.07649(13) 0.8395(4) 0.0273(10) Uani 1 1 d .
H24 H 0.4417 0.0970 0.8970 0.033 Uiso 1 1 calc R
C25 C 0.7385(4) 0.09065(13) 1.0447(4) 0.0319(11) Uani 1 1 d .
H25 H 0.7155 0.1082 1.1081 0.038 Uiso 1 1 calc R
C26 C 0.2254(4) 0.14361(13) 0.3770(4) 0.0279(10) Uani 1 1 d .
C27 C 0.3557(4) 0.18149(12) 0.4866(4) 0.0245(9) Uani 1 1 d .
C28 C 0.8063(4) 0.02605(13) 0.9829(4) 0.0305(10) Uani 1 1 d .
C29 C 0.1621(4) 0.00680(12) 0.5881(4) 0.0299(10) Uani 1 1 d .
C30 C 0.2028(4) 0.07540(12) 0.6354(4) 0.0269(10) Uani 1 1 d .
H30 H 0.2042 0.0968 0.6927 0.032 Uiso 1 1 calc R
O31 O 0.5480(3) 0.34026(11) 0.8337(3) 0.0578(10) Uani 1 1 d .
C32 C 0.4479(4) 0.03774(13) 0.8768(4) 0.0334(11) Uani 1 1 d .
H32 H 0.4266 0.0316 0.9583 0.040 Uiso 1 1 calc R
C33 C 0.7740(4) 0.17873(13) 0.9522(4) 0.0314(10) Uani 1 1 d .
O34 O 0.6158(3) 0.40636(10) 0.8440(3) 0.0542(10) Uani 1 1 d .
C35 C 0.5160(4) 0.27827(13) 0.5782(4) 0.0345(11) Uani 1 1 d .
H35 H 0.5195 0.3057 0.5578 0.041 Uiso 1 1 calc R
C36 C 0.4383(4) 0.25347(12) 0.5081(4) 0.0315(10) Uani 1 1 d .
H36 H 0.3896 0.2635 0.4393 0.038 Uiso 1 1 calc R
C37 C 0.4702(4) 0.00760(13) 0.7946(4) 0.0363(11) Uani 1 1 d .
H37 H 0.4645 -0.0195 0.8183 0.044 Uiso 1 1 calc R
C38 C 0.8051(4) 0.03915(13) 0.8614(4) 0.0329(11) Uani 1 1 d .
H38 H 0.8276 0.0215 0.7980 0.039 Uiso 1 1 calc R
C39 C 0.7724(4) 0.05211(13) 1.0743(4) 0.0335(11) Uani 1 1 d .
H39 H 0.7725 0.0433 1.1576 0.040 Uiso 1 1 calc R
C40 C 0.1993(4) 0.01285(13) 0.4703(4) 0.0325(11) Uani 1 1 d .
H40 H 0.1985 -0.0087 0.4135 0.039 Uiso 1 1 calc R
C42 C 0.1279(4) 0.13297(13) 0.2793(4) 0.0387(12) Uani 1 1 d .
H42A H 0.0584 0.1515 0.2828 0.058 Uiso 1 1 calc R
H42B H 0.0991 0.1058 0.2930 0.058 Uiso 1 1 calc R
H42C H 0.1624 0.1347 0.1979 0.058 Uiso 1 1 calc R
C43 C 0.2572(5) 0.21314(13) 0.2942(4) 0.0382(12) Uani 1 1 d .
H43A H 0.2065 0.2339 0.3295 0.057 Uiso 1 1 calc R
H43B H 0.2142 0.2025 0.2194 0.057 Uiso 1 1 calc R
H43C H 0.3366 0.2245 0.2733 0.057 Uiso 1 1 calc R
C44 C 0.5886(4) 0.26405(12) 0.6769(4) 0.0325(11) Uani 1 1 d .
H44 H 0.6431 0.2811 0.7239 0.039 Uiso 1 1 calc R
C45 C 0.8749(4) 0.17953(14) 1.0506(4) 0.0412(12) Uani 1 1 d .
H45A H 0.8471 0.1939 1.1224 0.062 Uiso 1 1 calc R
H45B H 0.9472 0.1930 1.0197 0.062 Uiso 1 1 calc R
H45C H 0.8970 0.1522 1.0746 0.062 Uiso 1 1 calc R
C46 C 0.7681(5) 0.25355(13) 0.9211(4) 0.0421(12) Uani 1 1 d .
H46A H 0.8255 0.2627 0.8607 0.063 Uiso 1 1 calc R
H46B H 0.8090 0.2544 1.0040 0.063 Uiso 1 1 calc R
H46C H 0.6952 0.2709 0.9181 0.063 Uiso 1 1 calc R
C47 C 0.8729(5) -0.03950(14) 0.9290(5) 0.0467(13) Uani 1 1 d .
H47A H 0.8000 -0.0446 0.8735 0.070 Uiso 1 1 calc R
H47B H 0.9000 -0.0644 0.9691 0.070 Uiso 1 1 calc R
H47C H 0.9396 -0.0289 0.8814 0.070 Uiso 1 1 calc R
C49 C 0.1118(5) -0.06124(13) 0.5459(5) 0.0473(13) Uani 1 1 d .
H49A H 0.0490 -0.0552 0.4800 0.071 Uiso 1 1 calc R
H49B H 0.0883 -0.0854 0.5893 0.071 Uiso 1 1 calc R
H49C H 0.1918 -0.0654 0.5102 0.071 Uiso 1 1 calc R
O50 O 0.1728(4) 0.30269(10) 0.4499(4) 0.0730(13) Uani 1 1 d .
O51 O 0.3154(4) 0.34684(12) 0.5348(3) 0.0725(12) Uani 1 1 d .
O52 O 0.1608(4) 0.37031(10) 0.3963(4) 0.0633(11) Uani 1 1 d .
O1 O 0.5964(4) -0.08346(13) 0.8316(4) 0.0849(14) Uani 1 1 d .

loop_
_atom_site_aniso_label
_atom_site_aniso_U_11
_atom_site_aniso_U_22
_atom_site_aniso_U_33
_atom_site_aniso_U_23
_atom_site_aniso_U_13
_atom_site_aniso_U_12
Cu1 0.0304(3) 0.0191(3) 0.0259(3) 0.0022(2) -0.0015(2) -0.0002(2)
N1 0.0221(19) 0.0275(19) 0.0181(18) 0.0039(15) -0.0033(14) 0.0020(15)
Cl2 0.0450(7) 0.0283(6) 0.0344(6) 0.0030(5) 0.0098(5) 0.0031(5)
O2 0.109(4) 0.093(3) 0.079(3) -0.023(3) 0.047(3) -0.048(3)
N2 0.030(2) 0.0220(18) 0.0240(18) 0.0010(16) 0.0017(15) 0.0048(16)
C2 0.052(4) 0.055(3) 0.048(3) -0.010(3) 0.013(3) -0.022(3)
Cl3 0.0528(8) 0.0337(7) 0.0353(7) -0.0070(5) 0.0163(6) -0.0136(6)
N3 0.029(2) 0.0184(17) 0.0246(19) -0.0008(14) 0.0051(16) 0.0008(15)
C3 0.054(4) 0.061(4) 0.068(4) 0.002(3) 0.023(3) 0.005(3)
N4 0.028(2) 0.0217(18) 0.0257(19) 0.0012(15) 0.0000(15) 0.0001(15)
C4 0.054(4) 0.058(4) 0.105(5) -0.024(4) 0.023(4) 0.001(3)
O5 0.059(2) 0.0287(17) 0.0338(19) 0.0053(15) -0.0068(16) 0.0052(16)
O6 0.052(2) 0.0266(17) 0.044(2) 0.0088(15) -0.0090(16) -0.0065(15)
C7 0.026(2) 0.027(2) 0.023(2) 0.0024(18) -0.0030(18) -0.0003(18)
C8 0.029(2) 0.031(2) 0.022(2) 0.0005(19) -0.0002(19) -0.0019(19)
C9 0.024(2) 0.028(2) 0.023(2) 0.0015(19) -0.0030(18) -0.0006(18)
N10 0.033(2) 0.029(2) 0.0218(19) 0.0049(16) 0.0065(16) 0.0078(16)
C11 0.034(3) 0.033(3) 0.023(2) 0.004(2) -0.0017(19) -0.001(2)
N12 0.033(2) 0.026(2) 0.031(2) -0.0067(17) -0.0002(17) -0.0075(16)
C13 0.042(3) 0.024(2) 0.037(3) -0.004(2) -0.004(2) 0.002(2)
O14 0.058(2) 0.064(3) 0.077(3) -0.017(2) 0.042(2) -0.010(2)
C15 0.026(2) 0.028(2) 0.021(2) -0.0014(18) 0.0029(18) 0.0011(19)
C16 0.026(2) 0.023(2) 0.033(3) -0.0014(19) 0.0048(19) -0.0019(18)
C17 0.042(3) 0.032(3) 0.023(2) 0.003(2) 0.001(2) -0.003(2)
C18 0.025(2) 0.032(2) 0.022(2) -0.0020(19) 0.0022(18) 0.001(2)
C19 0.029(3) 0.038(3) 0.025(2) 0.004(2) -0.0005(19) 0.002(2)
O20 0.044(2) 0.056(2) 0.0291(18) 0.0059(15) 0.0104(15) -0.0052(16)
C21 0.031(3) 0.024(2) 0.028(2) -0.0011(19) 0.0064(19) 0.0016(19)
O22 0.067(2) 0.045(2) 0.050(2) 0.0027(17) 0.0349(19) 0.0011(18)
C23 0.029(2) 0.021(2) 0.028(2) 0.0013(18) 0.0090(19) 0.0024(18)
C24 0.030(2) 0.029(2) 0.023(2) 0.0006(19) 0.0010(18) 0.0012(19)
C25 0.033(3) 0.036(3) 0.027(3) -0.004(2) 0.001(2) 0.001(2)
C26 0.032(2) 0.028(2) 0.024(2) 0.004(2) 0.0060(18) 0.004(2)
C27 0.029(2) 0.023(2) 0.022(2) -0.0006(18) 0.0018(18) 0.0029(18)
C28 0.034(3) 0.028(2) 0.028(3) 0.005(2) -0.009(2) 0.001(2)
C29 0.028(2) 0.024(2) 0.036(3) 0.007(2) -0.007(2) -0.0001(19)
C30 0.027(2) 0.028(2) 0.025(2) -0.0023(19) -0.0025(19) 0.0015(19)
O31 0.061(2) 0.063(2) 0.050(2) -0.0261(19) 0.0163(19) -0.033(2)
C32 0.036(3) 0.036(3) 0.027(3) 0.012(2) -0.001(2) 0.003(2)
C33 0.027(2) 0.037(3) 0.030(3) -0.001(2) 0.001(2) 0.001(2)
O34 0.076(3) 0.041(2) 0.045(2) 0.0049(17) -0.0055(19) -0.0076(19)
C35 0.046(3) 0.022(2) 0.037(3) 0.006(2) 0.009(2) -0.001(2)
C36 0.036(3) 0.027(2) 0.032(3) 0.009(2) 0.004(2) 0.005(2)
C37 0.041(3) 0.025(2) 0.042(3) 0.009(2) -0.003(2) -0.003(2)
C38 0.038(3) 0.036(3) 0.024(2) -0.006(2) -0.003(2) -0.001(2)
C39 0.040(3) 0.041(3) 0.019(2) 0.004(2) -0.001(2) 0.001(2)
C40 0.043(3) 0.029(2) 0.024(2) -0.0046(19) -0.007(2) 0.000(2)
C42 0.049(3) 0.039(3) 0.027(3) 0.007(2) -0.006(2) 0.002(2)
C43 0.056(3) 0.031(3) 0.026(2) 0.010(2) -0.004(2) 0.004(2)
C44 0.040(3) 0.024(2) 0.034(3) -0.003(2) 0.006(2) -0.003(2)
C45 0.038(3) 0.043(3) 0.041(3) -0.007(2) -0.007(2) -0.002(2)
C46 0.050(3) 0.035(3) 0.040(3) -0.007(2) -0.005(2) -0.010(2)
C47 0.060(3) 0.029(3) 0.050(3) 0.000(2) -0.008(3) 0.011(2)
C49 0.048(3) 0.022(2) 0.070(4) 0.002(3) -0.013(3) -0.001(2)
O50 0.064(3) 0.035(2) 0.125(4) 0.011(2) 0.046(3) -0.0074(19)
O51 0.097(3) 0.077(3) 0.042(2) -0.009(2) -0.010(2) 0.019(2)
O52 0.070(3) 0.048(2) 0.072(3) 0.012(2) 0.007(2) 0.028(2)
O1 0.088(3) 0.074(3) 0.092(3) -0.011(3) 0.003(3) 0.002(3)

loop_
_atom_type_symbol
_atom_type_description
_atom_type_scat_dispersion_real
_atom_type_scat_dispersion_imag
_atom_type_scat_source
C C 0.0033 0.0016 'International Tables Vol C Tables 4.2.6.8 and 6.1.1.4'
H H 0.0000 0.0000 'International Tables Vol C Tables 4.2.6.8 and 6.1.1.4'
N N 0.0061 0.0033 'International Tables Vol C Tables 4.2.6.8 and 6.1.1.4'
O O 0.0106 0.0060 'International Tables Vol C Tables 4.2.6.8 and 6.1.1.4'
Cl Cl 0.1484 0.1585 'International Tables Vol C Tables 4.2.6.8 and 6.1.1.4'
Cu Cu 0.3201 1.2651 'International Tables Vol C Tables 4.2.6.8 and 6.1.1.4'

loop_
_geom_angle_atom_site_label_1
_geom_angle_atom_site_label_2
_geom_angle_atom_site_label_3
_geom_angle
N1 Cu1 N3 178.57(14)
N1 Cu1 N2 101.25(13)
N3 Cu1 N2 79.65(14)
N1 Cu1 N4 98.89(13)
N3 Cu1 N4 80.18(13)
N2 Cu1 N4 159.76(13)
C24 N1 C8 117.8(4)
C24 N1 Cu1 120.1(3)
C8 N1 Cu1 122.1(3)
O52 Cl2 O50 111.7(2)
O52 Cl2 O51 109.6(2)
O50 Cl2 O51 107.7(3)
O52 Cl2 O22 111.7(2)
O50 Cl2 O22 109.2(2)
O51 Cl2 O22 106.8(2)
C27 N2 C15 106.2(3)
C27 N2 Cu1 111.4(3)
C15 N2 Cu1 140.9(3)
O2 C2 C3 118.7(5)
O2 C2 C4 122.6(5)
C3 C2 C4 118.6(5)
O34 Cl3 O31 109.8(2)
O34 Cl3 O14 109.8(2)
O31 Cl3 O14 109.7(2)
O34 Cl3 O20 108.4(2)
O31 Cl3 O20 109.6(2)
O14 Cl3 O20 109.4(2)
C23 N3 C21 122.2(3)
C23 N3 Cu1 119.2(3)
C21 N3 Cu1 118.6(3)
C16 N4 C18 106.2(3)
C16 N4 Cu1 111.1(3)
C18 N4 Cu1 142.4(3)
C28 O5 C47 118.0(3)
C29 O6 C49 117.7(4)
C17 C7 C30 118.4(4)
C17 C7 C15 121.5(4)
C30 C7 C15 120.1(4)
N1 C8 C13 122.4(4)
C25 C9 C11 118.1(4)
C25 C9 C18 120.5(4)
C11 C9 C18 121.1(4)
C27 N10 C26 107.3(3)
C27 N10 C43 127.3(4)
C26 N10 C43 125.3(4)
C38 C11 C9 121.2(4)
C16 N12 C33 107.8(3)
C16 N12 C46 127.1(4)
C33 N12 C46 125.2(4)
C8 C13 C37 119.3(4)
C26 C15 N2 108.9(4)
C26 C15 C7 127.7(4)
N2 C15 C7 123.2(4)
N4 C16 N12 110.8(4)
N4 C16 C21 119.2(4)
N12 C16 C21 130.0(4)
C7 C17 C40 120.8(4)
N4 C18 C33 109.1(4)
N4 C18 C9 125.1(4)
C33 C18 C9 125.6(4)
C30 C19 C29 119.7(4)
N3 C21 C44 120.0(4)
N3 C21 C16 110.4(3)
C44 C21 C16 129.6(4)
N3 C23 C36 120.2(4)
N3 C23 C27 109.7(3)
C36 C23 C27 130.0(4)
N1 C24 C32 122.9(4)
C39 C25 C9 121.2(4)
C15 C26 N10 106.5(4)
C15 C26 C42 130.9(4)
N10 C26 C42 122.4(4)
N2 C27 N10 111.0(3)
N2 C27 C23 118.6(4)
N10 C27 C23 130.3(4)
O5 C28 C39 116.2(4)
O5 C28 C38 124.5(4)
C39 C28 C38 119.3(4)
O6 C29 C40 124.0(4)
O6 C29 C19 116.2(4)
C40 C29 C19 119.8(4)
C19 C30 C7 121.0(4)
C24 C32 C37 119.3(4)
N12 C33 C18 106.0(4)
N12 C33 C45 123.6(4)
C18 C33 C45 130.2(4)
C44 C35 C36 121.4(4)
C35 C36 C23 118.4(4)
C32 C37 C13 118.4(4)
C11 C38 C28 119.9(4)
C25 C39 C28 120.3(4)
C29 C40 C17 120.2(4)
C35 C44 C21 117.7(4)

loop_
_geom_bond_atom_site_label_1
_geom_bond_atom_site_label_2
_geom_bond_distance
Cu1 N1 1.959(3)
Cu1 N3 1.967(3)
Cu1 N2 2.036(3)
Cu1 N4 2.045(3)
N1 C24 1.343(5)
N1 C8 1.344(5)
Cl2 O52 1.417(3)
Cl2 O50 1.418(3)
Cl2 O51 1.424(4)
Cl2 O22 1.433(3)
O2 C2 1.226(6)
N2 C27 1.334(5)
N2 C15 1.382(5)
C2 C3 1.455(7)
C2 C4 1.465(8)
Cl3 O34 1.430(3)
Cl3 O31 1.430(3)
Cl3 O14 1.430(4)
Cl3 O20 1.444(3)
N3 C23 1.336(5)
N3 C21 1.344(5)
N4 C16 1.337(5)
N4 C18 1.374(5)
O5 C28 1.363(5)
O5 C47 1.437(5)
O6 C29 1.370(5)
O6 C49 1.420(5)
C7 C17 1.381(6)
C7 C30 1.402(6)
C7 C15 1.476(6)
C8 C13 1.376(6)
C9 C25 1.386(6)
C9 C11 1.396(6)
C9 C18 1.483(6)
N10 C27 1.346(5)
N10 C26 1.383(5)
N10 C43 1.469(5)
C11 C38 1.381(6)
N12 C16 1.346(5)
N12 C33 1.376(5)
N12 C46 1.481(5)
C13 C37 1.384(6)
C15 C26 1.368(5)
C16 C21 1.461(6)
C17 C40 1.391(6)
C18 C33 1.379(6)
C19 C30 1.381(6)
C19 C29 1.389(6)
C21 C44 1.400(6)
C23 C36 1.382(5)
C23 C27 1.469(6)
C24 C32 1.368(6)
C25 C39 1.378(6)
C26 C42 1.495(6)
C28 C39 1.388(6)
C28 C38 1.390(6)
C29 C40 1.378(6)
C32 C37 1.380(6)
C33 C45 1.483(6)
C35 C44 1.376(6)
C35 C36 1.381(6)

loop_
_geom_torsion_atom_site_label_1
_geom_torsion_atom_site_label_2
_geom_torsion_atom_site_label_3
_geom_torsion_atom_site_label_4
_geom_torsion
N3 Cu1 N1 C24 13(6)
N2 Cu1 N1 C24 -116.0(3)
N4 Cu1 N1 C24 62.1(3)
N3 Cu1 N1 C8 -168(5)
N2 Cu1 N1 C8 62.8(3)
N4 Cu1 N1 C8 -119.1(3)
N1 Cu1 N2 C27 -170.8(3)
N3 Cu1 N2 C27 10.3(3)
N4 Cu1 N2 C27 14.7(5)
N1 Cu1 N2 C15 -7.1(4)
N3 Cu1 N2 C15 174.0(4)
N4 Cu1 N2 C15 178.4(4)
N1 Cu1 N3 C23 -137(5)
N2 Cu1 N3 C23 -7.7(3)
N4 Cu1 N3 C23 173.9(3)
N1 Cu1 N3 C21 45(6)
N2 Cu1 N3 C21 173.9(3)
N4 Cu1 N3 C21 -4.6(3)
N1 Cu1 N4 C16 -172.0(3)
N3 Cu1 N4 C16 6.9(3)
N2 Cu1 N4 C16 2.5(6)
N1 Cu1 N4 C18 0.4(5)
N3 Cu1 N4 C18 179.3(5)
N2 Cu1 N4 C18 174.9(4)
C24 N1 C8 C13 -0.7(6)
Cu1 N1 C8 C13 -179.5(3)
C25 C9 C11 C38 -0.3(6)
C18 C9 C11 C38 173.5(4)
N1 C8 C13 C37 0.9(7)
C27 N2 C15 C26 0.3(4)
Cu1 N2 C15 C26 -163.9(3)
C27 N2 C15 C7 -175.3(4)
Cu1 N2 C15 C7 20.5(7)
C17 C7 C15 C26 52.3(6)
C30 C7 C15 C26 -125.3(5)
C17 C7 C15 N2 -133.0(4)
C30 C7 C15 N2 49.3(6)
C18 N4 C16 N12 -2.1(5)
Cu1 N4 C16 N12 173.1(3)
C18 N4 C16 C21 176.3(4)
Cu1 N4 C16 C21 -8.5(5)
C33 N12 C16 N4 2.0(5)
C46 N12 C16 N4 -178.9(4)
C33 N12 C16 C21 -176.1(4)
C46 N12 C16 C21 3.0(7)
C30 C7 C17 C40 1.2(6)
C15 C7 C17 C40 -176.6(4)
C16 N4 C18 C33 1.4(5)
Cu1 N4 C18 C33 -171.3(3)
C16 N4 C18 C9 -174.5(4)
Cu1 N4 C18 C9 12.9(7)
C25 C9 C18 N4 -133.4(4)
C11 C9 C18 N4 52.8(6)
C25 C9 C18 C33 51.4(6)
C11 C9 C18 C33 -122.3(5)
C23 N3 C21 C44 0.5(6)
Cu1 N3 C21 C44 178.9(3)
C23 N3 C21 C16 -177.0(4)
Cu1 N3 C21 C16 1.4(4)
N4 C16 C21 N3 5.0(5)
N12 C16 C21 N3 -177.0(4)
N4 C16 C21 C44 -172.2(4)
N12 C16 C21 C44 5.8(8)
C21 N3 C23 C36 -0.7(6)
Cu1 N3 C23 C36 -179.1(3)
C21 N3 C23 C27 -178.2(3)
Cu1 N3 C23 C27 3.3(4)
C8 N1 C24 C32 0.1(6)
Cu1 N1 C24 C32 178.9(3)
C11 C9 C25 C39 0.3(6)
C18 C9 C25 C39 -173.6(4)
N2 C15 C26 N10 -0.1(5)
C7 C15 C26 N10 175.2(4)
N2 C15 C26 C42 -175.5(4)
C7 C15 C26 C42 -0.2(8)
C27 N10 C26 C15 -0.1(4)
C43 N10 C26 C15 177.9(4)
C27 N10 C26 C42 175.8(4)
C43 N10 C26 C42 -6.2(6)
C15 N2 C27 N10 -0.4(4)
Cu1 N2 C27 N10 169.0(3)
C15 N2 C27 C23 178.4(3)
Cu1 N2 C27 C23 -12.2(4)
C26 N10 C27 N2 0.3(5)
C43 N10 C27 N2 -177.6(4)
C26 N10 C27 C23 -178.3(4)
C43 N10 C27 C23 3.8(7)
N3 C23 C27 N2 6.3(5)
C36 C23 C27 N2 -170.9(4)
N3 C23 C27 N10 -175.1(4)
C36 C23 C27 N10 7.6(7)
C47 O5 C28 C39 177.3(4)
C47 O5 C28 C38 -4.5(6)
C49 O6 C29 C40 -2.8(6)
C49 O6 C29 C19 177.2(4)
C30 C19 C29 O6 -178.8(4)
C30 C19 C29 C40 1.2(6)
C29 C19 C30 C7 -0.3(6)
C17 C7 C30 C19 -0.9(6)
C15 C7 C30 C19 176.9(4)
N1 C24 C32 C37 0.3(7)
C16 N12 C33 C18 -1.1(5)
C46 N12 C33 C18 179.8(4)
C16 N12 C33 C45 174.2(4)
C46 N12 C33 C45 -4.9(7)
N4 C18 C33 N12 -0.2(5)
C9 C18 C33 N12 175.6(4)
N4 C18 C33 C45 -175.0(4)
C9 C18 C33 C45 0.8(7)
C44 C35 C36 C23 1.0(7)
N3 C23 C36 C35 -0.1(6)
C27 C23 C36 C35 176.9(4)
C24 C32 C37 C13 0.0(7)
C8 C13 C37 C32 -0.6(7)
C9 C11 C38 C28 0.0(7)
O5 C28 C38 C11 -177.8(4)
C39 C28 C38 C11 0.4(6)
C9 C25 C39 C28 0.0(7)
O5 C28 C39 C25 177.9(4)
C38 C28 C39 C25 -0.4(7)
O6 C29 C40 C17 179.1(4)
C19 C29 C40 C17 -0.9(6)
C7 C17 C40 C29 -0.3(7)
C36 C35 C44 C21 -1.2(7)
N3 C21 C44 C35 0.5(6)
C16 C21 C44 C35 177.4(4)
